data_7217005
loop_
_publ_author_name
'Reddy, Alla Siva'
'Reddy, M. Nagarjuna'
'Swamy, K. C. Kumara'

_publ_section_title
;
 A simple copper-catalysed tandem cyclisation of ynamides leading to
 triazolo-1,2,4-benzothiadiazine-1,1-dioxides in PEG-400 medium
;
_journal_issue 54
_journal_name_full 'RSC Advances'
_journal_page_first 28359
_journal_paper_doi 10.1039/c4ra03503h
_journal_volume 4
_journal_year 2014
_chemical_formula_sum 'C18 H18 N2 O5 S'
_chemical_formula_weight 374.40
_chemical_name_systematic
; 
 ? 
;
_space_group_IT_number 14
_symmetry_cell_setting monoclinic
_symmetry_space_group_name_Hall '-P 2ybc'
_symmetry_space_group_name_H-M 'P 1 21/c 1'
_atom_sites_solution_hydrogens geom
_atom_sites_solution_primary direct
_atom_sites_solution_secondary difmap
_audit_creation_method SHELXL-97
_cell_angle_alpha 90.00
_cell_angle_beta 97.179(16)
_cell_angle_gamma 90.00
_cell_formula_units_Z 4
_cell_length_a 10.3978(17)
_cell_length_b 19.453(4)
_cell_length_c 9.6211(19)
_cell_measurement_reflns_used 1680
_cell_measurement_temperature 298(2)
_cell_measurement_theta_max 70.3480
_cell_measurement_theta_min 4.2990
_cell_volume 1930.8(6)
_computing_cell_refinement 'CrysAlisPro, Oxford Diffraction Ltd.'
_computing_data_collection 'CrysAlisPro, Oxford Diffraction Ltd.'
_computing_data_reduction 'CrysAlisPro, Oxford Diffraction Ltd.'
_computing_structure_refinement 'SHELXL-97 (Sheldrick, 1997)'
_computing_structure_solution 'SHELXS-97 (Sheldrick, 1990)'
_diffrn_ambient_temperature 298(2)
_diffrn_measured_fraction_theta_full 0.961
_diffrn_measured_fraction_theta_max 0.961
_diffrn_radiation_monochromator graphite
_diffrn_radiation_source 'fine-focus sealed tube'
_diffrn_radiation_type CuK\a
_diffrn_radiation_wavelength 1.54184
_diffrn_reflns_av_R_equivalents 0.0390
_diffrn_reflns_av_sigmaI/netI 0.0698
_diffrn_reflns_limit_h_max 12
_diffrn_reflns_limit_h_min -12
_diffrn_reflns_limit_k_max 19
_diffrn_reflns_limit_k_min -23
_diffrn_reflns_limit_l_max 7
_diffrn_reflns_limit_l_min -11
_diffrn_reflns_number 6419
_diffrn_reflns_theta_full 71.49
_diffrn_reflns_theta_max 71.49
_diffrn_reflns_theta_min 4.29
_exptl_absorpt_coefficient_mu 1.754
_exptl_absorpt_correction_T_max 1.00000
_exptl_absorpt_correction_T_min 0.70166
_exptl_absorpt_correction_type multi-scan
_exptl_absorpt_process_details 'CrysAlisPro, Oxford Diffraction Ltd.'
_exptl_crystal_density_diffrn 1.288
_exptl_crystal_density_method 'not measured'
_exptl_crystal_description needles
_exptl_crystal_F_000 784
_exptl_crystal_size_max 0.14
_exptl_crystal_size_mid 0.09
_exptl_crystal_size_min 0.04
_refine_diff_density_max 0.352
_refine_diff_density_min -0.525
_refine_diff_density_rms 0.088
_refine_ls_extinction_method none
_refine_ls_goodness_of_fit_ref 1.026
_refine_ls_hydrogen_treatment constr
_refine_ls_matrix_type full
_refine_ls_number_parameters 238
_refine_ls_number_reflns 3614
_refine_ls_number_restraints 0
_refine_ls_restrained_S_all 1.026
_refine_ls_R_factor_all 0.1149
_refine_ls_R_factor_gt 0.0622
_refine_ls_shift/su_max 0.014
_refine_ls_shift/su_mean 0.000
_refine_ls_structure_factor_coef Fsqd
_refine_ls_weighting_details 'calc w=1/[\s^2^(Fo^2^)+(0.1607P)^2^+0.0000P] where P=(Fo^2^+2Fc^2^)/3'
_refine_ls_weighting_scheme calc
_refine_ls_wR_factor_gt 0.1826
_refine_ls_wR_factor_ref 0.2664
_reflns_number_gt 2152
_reflns_number_total 3614
_reflns_threshold_expression >2sigma(I)
_cod_data_source_file c4ra03503h2.cif
_cod_data_source_block kck21
_cod_original_cell_volume 1930.7(6)
_cod_original_sg_symbol_H-M P21/c
_cod_database_code 7217005

loop_
_symmetry_equiv_pos_as_xyz
'x, y, z'
'-x, y+1/2, -z+1/2'
'-x, -y, -z'
'x, -y-1/2, z-1/2'

loop_
_atom_site_label
_atom_site_type_symbol
_atom_site_fract_x
_atom_site_fract_y
_atom_site_fract_z
_atom_site_U_iso_or_equiv
_atom_site_adp_type
_atom_site_occupancy
_atom_site_symmetry_multiplicity
_atom_site_calc_flag
_atom_site_refinement_flags
C9 C 0.8336(4) 0.1324(2) -0.0198(4) 0.0370(9) Uani 1 1 d .
C10 C 0.9375(4) 0.1069(2) 0.0685(5) 0.0445(11) Uani 1 1 d .
H10 H 1.0139 0.1322 0.0847 0.053 Uiso 1 1 calc R
C6 C 1.0492(4) 0.3262(2) -0.0599(5) 0.0395(10) Uani 1 1 d .
C11 C 0.9282(5) 0.0433(3) 0.1337(5) 0.0516(12) Uani 1 1 d .
C14 C 0.7190(4) 0.0955(2) -0.0435(5) 0.0438(10) Uani 1 1 d .
C13 C 0.7104(5) 0.0318(3) 0.0194(7) 0.0602(14) Uani 1 1 d .
H13 H 0.6350 0.0059 0.0006 0.072 Uiso 1 1 calc R
C1 C 1.1097(5) 0.3589(3) 0.0576(6) 0.0586(14) Uani 1 1 d .
H1 H 1.0606 0.3774 0.1228 0.070 Uiso 1 1 calc R
C17 C 1.0412(6) 0.0165(3) 0.2341(6) 0.0682(16) Uani 1 1 d .
H17A H 1.1169 0.0437 0.2256 0.102 Uiso 1 1 calc R
H17B H 1.0579 -0.0305 0.2119 0.102 Uiso 1 1 calc R
H17C H 1.0204 0.0193 0.3284 0.102 Uiso 1 1 calc R
C12 C 0.8139(5) 0.0065(3) 0.1103(7) 0.0656(15) Uani 1 1 d .
H12 H 0.8062 -0.0353 0.1556 0.079 Uiso 1 1 calc R
C5 C 1.1234(4) 0.2964(3) -0.1540(6) 0.0568(13) Uani 1 1 d .
H5 H 1.0836 0.2731 -0.2322 0.068 Uiso 1 1 calc R
C4 C 1.2581(5) 0.3017(4) -0.1307(8) 0.081(2) Uani 1 1 d .
H4 H 1.3084 0.2819 -0.1934 0.097 Uiso 1 1 calc R
C3 C 1.3168(5) 0.3364(3) -0.0139(8) 0.0770(19) Uani 1 1 d .
H3 H 1.4066 0.3406 0.0008 0.092 Uiso 1 1 calc R
C2 C 1.2440(5) 0.3640(3) 0.0784(7) 0.0721(18) Uani 1 1 d .
H2 H 1.2842 0.3868 0.1571 0.087 Uiso 1 1 calc R
C7 C 0.9033(4) 0.3192(2) -0.0866(4) 0.0358(9) Uani 1 1 d .
H7 H 0.8753 0.3131 -0.1869 0.043 Uiso 1 1 calc R
C8 C 0.8660(3) 0.2564(2) -0.0051(4) 0.0345(9) Uani 1 1 d .
O3 O 0.8601(3) 0.25862(16) 0.1211(3) 0.0478(8) Uani 1 1 d .
O4 O 0.8461(3) 0.37998(15) -0.0363(3) 0.0428(7) Uani 1 1 d .
O5 O 0.6515(3) 0.3355(2) -0.1106(4) 0.0596(10) Uani 1 1 d .
C15 C 0.7149(4) 0.3826(3) -0.0621(5) 0.0473(11) Uani 1 1 d .
C16 C 0.6635(5) 0.4516(3) -0.0281(8) 0.0727(17) Uani 1 1 d .
H16A H 0.6276 0.4740 -0.1131 0.109 Uiso 1 1 calc R
H16B H 0.7327 0.4790 0.0184 0.109 Uiso 1 1 calc R
H16C H 0.5973 0.4460 0.0321 0.109 Uiso 1 1 calc R
S1 S 0.58209(10) 0.12841(7) -0.15179(13) 0.0505(4) Uani 1 1 d .
O1 O 0.4849(3) 0.0768(2) -0.1600(4) 0.0720(12) Uani 1 1 d .
N2 N 0.8469(3) 0.19831(18) -0.0810(3) 0.0355(8) Uani 1 1 d .
H2A H 0.8426 0.2011 -0.1706 0.043 Uiso 1 1 calc R
O2 O 0.6237(3) 0.1546(2) -0.2777(4) 0.0651(11) Uani 1 1 d .
N1 N 0.5323(4) 0.1937(2) -0.0696(5) 0.0565(11) Uani 1 1 d .
H1A H 0.5318 0.2343 -0.1050 0.068 Uiso 1 1 calc R
C18 C 0.4879(7) 0.1815(4) 0.0673(7) 0.087(2) Uani 1 1 d .
H18A H 0.4318 0.1421 0.0615 0.131 Uiso 1 1 calc R
H18B H 0.4415 0.2211 0.0938 0.131 Uiso 1 1 calc R
H18C H 0.5614 0.1733 0.1361 0.131 Uiso 1 1 calc R

loop_
_atom_site_aniso_label
_atom_site_aniso_U_11
_atom_site_aniso_U_22
_atom_site_aniso_U_33
_atom_site_aniso_U_23
_atom_site_aniso_U_13
_atom_site_aniso_U_12
C9 0.041(2) 0.034(2) 0.037(2) 0.0014(18) 0.0084(16) -0.0012(16)
C10 0.044(2) 0.040(2) 0.049(3) 0.000(2) 0.0043(19) 0.0023(18)
C6 0.0350(19) 0.037(2) 0.047(3) 0.0010(19) 0.0059(17) -0.0027(16)
C11 0.061(3) 0.040(3) 0.053(3) -0.015(2) 0.007(2) 0.011(2)
C14 0.0392(19) 0.040(2) 0.052(3) 0.002(2) 0.0063(18) -0.0003(18)
C13 0.053(3) 0.046(3) 0.083(4) 0.010(3) 0.011(3) -0.007(2)
C1 0.050(2) 0.054(3) 0.071(4) -0.018(3) 0.001(2) -0.001(2)
C17 0.078(4) 0.057(3) 0.068(4) 0.005(3) 0.005(3) 0.025(3)
C12 0.068(3) 0.043(3) 0.088(4) 0.021(3) 0.019(3) -0.001(2)
C5 0.045(2) 0.071(4) 0.055(3) -0.002(3) 0.010(2) 0.008(2)
C4 0.047(3) 0.102(5) 0.098(5) 0.007(4) 0.024(3) 0.021(3)
C3 0.035(2) 0.075(4) 0.119(6) 0.019(4) 0.002(3) 0.000(2)
C2 0.046(3) 0.064(4) 0.101(5) 0.004(3) -0.013(3) -0.007(3)
C7 0.0356(18) 0.037(2) 0.035(2) 0.0050(18) 0.0024(16) 0.0005(16)
C8 0.0316(17) 0.035(2) 0.037(2) -0.0045(18) 0.0038(15) 0.0026(15)
O3 0.0689(19) 0.0446(18) 0.0312(17) 0.0017(14) 0.0112(14) 0.0010(15)
O4 0.0410(14) 0.0364(16) 0.0512(19) -0.0015(14) 0.0068(13) 0.0031(12)
O5 0.0401(16) 0.068(2) 0.069(2) -0.006(2) 0.0002(16) 0.0030(16)
C15 0.045(2) 0.049(3) 0.047(3) 0.005(2) 0.006(2) 0.007(2)
C16 0.062(3) 0.054(3) 0.106(5) -0.003(3) 0.023(3) 0.018(3)
S1 0.0399(6) 0.0576(8) 0.0525(8) 0.0031(6) 0.0006(5) -0.0070(5)
O1 0.0517(19) 0.074(3) 0.086(3) 0.015(2) -0.0091(18) -0.0224(18)
N2 0.0433(17) 0.0367(19) 0.0275(18) -0.0037(15) 0.0080(14) -0.0034(14)
O2 0.0571(19) 0.091(3) 0.047(2) -0.004(2) 0.0042(16) -0.0097(19)
N1 0.050(2) 0.060(3) 0.059(3) 0.013(2) 0.0032(18) 0.0113(19)
C18 0.102(5) 0.099(5) 0.065(4) 0.010(4) 0.030(4) 0.029(4)

loop_
_atom_type_symbol
_atom_type_description
_atom_type_scat_dispersion_real
_atom_type_scat_dispersion_imag
_atom_type_scat_source
C C 0.0181 0.0091 'International Tables Vol C Tables 4.2.6.8 and 6.1.1.4'
H H 0.0000 0.0000 'International Tables Vol C Tables 4.2.6.8 and 6.1.1.4'
N N 0.0311 0.0180 'International Tables Vol C Tables 4.2.6.8 and 6.1.1.4'
O O 0.0492 0.0322 'International Tables Vol C Tables 4.2.6.8 and 6.1.1.4'
S S 0.3331 0.5567 'International Tables Vol C Tables 4.2.6.8 and 6.1.1.4'

loop_
_geom_angle_atom_site_label_1
_geom_angle_atom_site_label_2
_geom_angle_atom_site_label_3
_geom_angle
C14 C9 C10 120.4(4)
C14 C9 N2 121.6(4)
C10 C9 N2 117.9(4)
C9 C10 C11 120.1(4)
C1 C6 C5 119.6(4)
C1 C6 C7 121.7(4)
C5 C6 C7 118.6(4)
C12 C11 C10 119.6(5)
C12 C11 C17 120.4(5)
C10 C11 C17 120.0(5)
C9 C14 C13 119.5(4)
C9 C14 S1 121.3(4)
C13 C14 S1 119.2(3)
C12 C13 C14 120.3(5)
C6 C1 C2 120.0(5)
C11 C12 C13 120.1(5)
C6 C5 C4 119.6(5)
C3 C4 C5 119.9(6)
C2 C3 C4 120.1(5)
C3 C2 C1 120.9(6)
O4 C7 C6 108.5(3)
O4 C7 C8 110.1(3)
C6 C7 C8 107.4(3)
O3 C8 N2 123.1(4)
O3 C8 C7 121.8(4)
N2 C8 C7 115.0(4)
C15 O4 C7 114.8(3)
O5 C15 O4 122.5(4)
O5 C15 C16 125.6(4)
O4 C15 C16 111.9(4)
O1 S1 O2 119.6(2)
O1 S1 N1 108.3(2)
O2 S1 N1 106.5(2)
O1 S1 C14 106.9(2)
O2 S1 C14 108.7(2)
N1 S1 C14 106.2(2)
C8 N2 C9 123.1(3)
C18 N1 S1 117.9(4)

loop_
_geom_bond_atom_site_label_1
_geom_bond_atom_site_label_2
_geom_bond_distance
C9 C14 1.385(6)
C9 C10 1.381(6)
C9 N2 1.425(5)
C10 C11 1.395(7)
C6 C1 1.378(7)
C6 C5 1.388(6)
C6 C7 1.512(5)
C11 C12 1.383(7)
C11 C17 1.518(7)
C14 C13 1.387(7)
C14 S1 1.775(4)
C13 C12 1.389(8)
C1 C2 1.390(7)
C5 C4 1.394(7)
C4 C3 1.386(10)
C3 C2 1.349(9)
C7 O4 1.435(5)
C7 C8 1.528(6)
C8 O3 1.224(5)
C8 N2 1.346(5)
O4 C15 1.356(5)
O5 C15 1.190(6)
C15 C16 1.495(7)
S1 O1 1.420(4)
S1 O2 1.430(4)
S1 N1 1.615(5)
N1 C18 1.469(7)
